data_1544589
loop_
_publ_author_name
'Ebrahimi, Tannaz'
'Aluthge, Dinesh C.'
'Hatzikiriakos, Savvas G.'
'Mehrkhodavandi, Parisa'

_publ_section_title
;
 Highly Active Chiral Zinc Catalysts for Immortal Polymerization of
 \b-Butyrolactone Form Melt Processable Syndio-Rich Poly(hydroxybutyrate)
;
_journal_name_full Macromolecules
_journal_paper_doi 10.1021/acs.macromol.6b01908
_journal_year 2016
_chemical_formula_moiety 'C80 H100 N4 O4 Zn2'
_chemical_formula_sum 'C80 H100 N4 O4 Zn2'
_chemical_formula_weight 1312.37
_chemical_name_systematic
;
 ?
;
_space_group_crystal_system triclinic
_space_group_IT_number 2
_space_group_name_Hall '-P 1'
_space_group_name_H-M_alt 'P -1'
_symmetry_space_group_name_Hall '-P 1'
_symmetry_space_group_name_H-M 'P -1'
_atom_sites_solution_hydrogens geom
_atom_sites_solution_primary direct
_audit_creation_date 2015-04-20
_audit_creation_method
;
Olex2 1.2
(compiled 2015.01.26 svn.r3150 for OlexSys, GUI svn.r4998)
;
_cell_angle_alpha 91.335(3)
_cell_angle_beta 107.129(3)
_cell_angle_gamma 109.096(3)
_cell_formula_units_Z 1
_cell_length_a 12.0439(15)
_cell_length_b 12.0523(15)
_cell_length_c 13.1052(16)
_cell_measurement_reflns_used 9938
_cell_measurement_temperature 90
_cell_measurement_theta_max 30.53
_cell_measurement_theta_min 2.44
_cell_volume 1702.7(4)
_computing_cell_refinement 'SAINT v8.34A (Bruker, 2013)'
_computing_data_reduction 'SAINT v8.34A (Bruker, 2013)'
_computing_molecular_graphics 'Olex2 (Dolomanov et al., 2009)'
_computing_publication_material 'Olex2 (Dolomanov et al., 2009)'
_computing_structure_refinement 'ShelXL (Sheldrick, 2008)'
_computing_structure_solution 'SIR97 (Burla et al., 2007)'
_diffrn_ambient_temperature 90
_diffrn_measured_fraction_theta_full 0.995
_diffrn_measured_fraction_theta_max 0.983
_diffrn_measurement_device_type 'Bruker APEX-II CCD'
_diffrn_measurement_method '\f and \w scans'
_diffrn_radiation_type MoK\a
_diffrn_radiation_wavelength 0.71073
_diffrn_reflns_av_R_equivalents 0.0463
_diffrn_reflns_av_unetI/netI 0.0422
_diffrn_reflns_Laue_measured_fraction_full 0.995
_diffrn_reflns_Laue_measured_fraction_max 0.983
_diffrn_reflns_limit_h_max 17
_diffrn_reflns_limit_h_min -17
_diffrn_reflns_limit_k_max 17
_diffrn_reflns_limit_k_min -17
_diffrn_reflns_limit_l_max 18
_diffrn_reflns_limit_l_min -18
_diffrn_reflns_number 48808
_diffrn_reflns_point_group_measured_fraction_full 0.995
_diffrn_reflns_point_group_measured_fraction_max 0.983
_diffrn_reflns_theta_full 25.242
_diffrn_reflns_theta_max 30.604
_diffrn_reflns_theta_min 1.640
_diffrn_standards_number 0
_exptl_absorpt_coefficient_mu 0.758
_exptl_absorpt_correction_T_max 0.7461
_exptl_absorpt_correction_T_min 0.6295
_exptl_absorpt_correction_type multi-scan
_exptl_absorpt_process_details
;
SADABS-2014/5 (Bruker,2014/5) was used for absorption correction.
wR2(int) was 0.0562 before and 0.0501 after correction.
The Ratio of minimum to maximum transmission is 0.8437.
The \l/2 correction factor is 0.00150.
;
_exptl_crystal_colour colourless
_exptl_crystal_colour_primary colourless
_exptl_crystal_density_diffrn 1.280
_exptl_crystal_description blade
_exptl_crystal_F_000 700
_exptl_crystal_recrystallization_method 'grown in a mixture of dichloromethane and diethyl ether'
_exptl_crystal_size_max 0.22
_exptl_crystal_size_mid 0.12
_exptl_crystal_size_min 0.11
_refine_diff_density_max 0.453
_refine_diff_density_min -0.314
_refine_diff_density_rms 0.066
_refine_ls_extinction_method none
_refine_ls_goodness_of_fit_ref 1.021
_refine_ls_hydrogen_treatment constr
_refine_ls_matrix_type full
_refine_ls_number_parameters 412
_refine_ls_number_reflns 10305
_refine_ls_number_restraints 0
_refine_ls_restrained_S_all 1.021
_refine_ls_R_factor_all 0.0465
_refine_ls_R_factor_gt 0.0334
_refine_ls_shift/su_max 0.001
_refine_ls_shift/su_mean 0.000
_refine_ls_structure_factor_coef Fsqd
_refine_ls_weighting_details
;
 w=1/[\s^2^(Fo^2^)+(0.0323P)^2^+0.6906P]
 where P=(Fo^2^+2Fc^2^)/3
;
_refine_ls_weighting_scheme calc
_refine_ls_wR_factor_gt 0.0727
_refine_ls_wR_factor_ref 0.0777
_reflns_Friedel_coverage 0.000
_reflns_number_gt 8529
_reflns_number_total 10305
_reflns_threshold_expression 'I > 2\s(I)'
_cod_data_source_file ma6b01908_si_002.cif
_cod_data_source_block pm149
_cod_database_code 1544589
_shelxl_version_number 2012-9
_shelx_space_group_comment
;
The symmetry employed for this shelxl refinement is uniquely defined
by the following loop, which should always be used as a source of
symmetry information in preference to the above space-group names.
They are only intended as comments.
;
_olex2_refinement_description
;
1. Fixed Uiso
 At 1.2 times of:
  All C(H) groups, All C(H,H) groups, All N(H) groups
 At 1.5 times of:
  All C(H,H,H) groups
2.a Ternary CH refined with riding coordinates:
 N1(H1), C1(H1A), C6(H6)
2.b Secondary CH2 refined with riding coordinates:
 C4(H4A,H4B), C3(H3A,H3B), C2(H2A,H2B), C5(H5A,H5B), C9(H9A,H9B), C34(H34A,H34B)
2.c Aromatic/amide H refined with riding coordinates:
 C40(H40), C13(H13), C30(H30), C11(H11), C24(H24), C21(H21), C29(H29),
 C20(H20), C22(H22), C33(H33), C39(H39), C23(H23), C36(H36), C38(H38), C37(H37),
  C31(H31), C32(H32)
2.d Idealised Me refined as rotating group:
 C8(H8A,H8B,H8C), C17(H17A,H17B,H17C), C7(H7A,H7B,H7C), C18(H18A,H18B,H18C),
 C27(H27A,H27B,H27C), C26(H26A,H26B,H26C)
;
_olex2_submission_special_instructions 'No special instructions were received'

loop_
_space_group_symop_operation_xyz
'x, y, z'
'-x, -y, -z'

loop_
_atom_site_label
_atom_site_type_symbol
_atom_site_fract_x
_atom_site_fract_y
_atom_site_fract_z
_atom_site_U_iso_or_equiv
_atom_site_adp_type
_atom_site_occupancy
_atom_site_site_symmetry_order
_atom_site_calc_flag
_atom_site_refinement_flags_posn
Zn1 Zn 0.51437(2) 0.39879(2) 0.43915(2) 0.00801(4) Uani 1 1 d .
O1 O 0.36734(9) 0.25608(8) 0.37483(8) 0.01113(18) Uani 1 1 d .
O2 O 0.53320(9) 0.56911(8) 0.42760(8) 0.01056(18) Uani 1 1 d .
N1 N 0.58952(10) 0.37512(9) 0.31282(9) 0.0088(2) Uani 1 1 d .
H1 H 0.6342 0.4562 0.2988 0.011 Uiso 1 1 calc R
N2 N 0.68613(10) 0.37477(10) 0.53563(9) 0.0107(2) Uani 1 1 d .
C14 C 0.25182(12) 0.05820(11) 0.28608(10) 0.0090(2) Uani 1 1 d .
C10 C 0.40575(12) 0.19249(11) 0.21785(10) 0.0085(2) Uani 1 1 d .
C35 C 0.64065(13) 0.64843(11) 0.29737(11) 0.0120(3) Uani 1 1 d .
C16 C 0.16675(12) 0.03572(11) 0.35651(10) 0.0097(2) Uani 1 1 d .
C40 C 0.75301(14) 0.66990(12) 0.27668(12) 0.0156(3) Uani 1 1 d .
H40 H 0.8270 0.6835 0.3350 0.019 Uiso 1 1 calc R
C13 C 0.23227(12) -0.02861(11) 0.20387(10) 0.0098(2) Uani 1 1 d .
H13 H 0.1738 -0.1052 0.2000 0.012 Uiso 1 1 calc R
C4 C 0.94617(13) 0.33616(13) 0.43487(12) 0.0152(3) Uani 1 1 d .
H4A H 0.9904 0.4217 0.4364 0.018 Uiso 1 1 calc R
H4B H 1.0089 0.2985 0.4626 0.018 Uiso 1 1 calc R
C19 C 0.23689(12) 0.03860(11) 0.47605(11) 0.0098(2) Uani 1 1 d .
C30 C -0.08942(14) -0.19679(14) -0.07012(12) 0.0192(3) Uani 1 1 d .
H30 H -0.1479 -0.1573 -0.0858 0.023 Uiso 1 1 calc R
C12 C 0.29365(12) -0.00958(11) 0.12691(10) 0.0100(2) Uani 1 1 d .
C15 C 0.34453(12) 0.17239(11) 0.29682(10) 0.0087(2) Uani 1 1 d .
C8 C 0.64131(14) 0.25950(13) 0.57480(12) 0.0162(3) Uani 1 1 d .
H8A H 0.5836 0.2620 0.6134 0.024 Uiso 1 1 calc GR
H8B H 0.7119 0.2436 0.6236 0.024 Uiso 1 1 calc GR
H8C H 0.5988 0.1965 0.5134 0.024 Uiso 1 1 calc GR
C11 C 0.38029(12) 0.10270(12) 0.13584(10) 0.0103(2) Uani 1 1 d .
H11 H 0.4235 0.1189 0.0847 0.012 Uiso 1 1 calc R
C24 C 0.18329(13) 0.05083(12) 0.55481(11) 0.0133(3) Uani 1 1 d .
H24 H 0.1059 0.0627 0.5341 0.016 Uiso 1 1 calc R
C17 C 0.06328(13) -0.08754(12) 0.32097(11) 0.0134(3) Uani 1 1 d .
H17A H 0.0134 -0.0928 0.2457 0.020 Uiso 1 1 calc GR
H17B H 0.0102 -0.0988 0.3667 0.020 Uiso 1 1 calc GR
H17C H 0.1007 -0.1491 0.3279 0.020 Uiso 1 1 calc GR
C21 C 0.40890(13) 0.01742(13) 0.61766(12) 0.0147(3) Uani 1 1 d .
H21 H 0.4867 0.0065 0.6388 0.018 Uiso 1 1 calc R
C3 C 0.86855(13) 0.28098(13) 0.31932(12) 0.0148(3) Uani 1 1 d .
H3A H 0.8320 0.1940 0.3165 0.018 Uiso 1 1 calc R
H3B H 0.9223 0.2973 0.2729 0.018 Uiso 1 1 calc R
C29 C 0.03690(13) -0.13191(13) -0.02809(12) 0.0159(3) Uani 1 1 d .
H29 H 0.0633 -0.0479 -0.0168 0.019 Uiso 1 1 calc R
C20 C 0.35060(13) 0.02200(12) 0.50946(11) 0.0123(3) Uani 1 1 d .
H20 H 0.3893 0.0136 0.4576 0.015 Uiso 1 1 calc R
C22 C 0.35343(13) 0.02885(12) 0.69436(11) 0.0150(3) Uani 1 1 d .
H22 H 0.3924 0.0249 0.7679 0.018 Uiso 1 1 calc R
C7 C 0.75402(13) 0.46846(13) 0.62922(11) 0.0158(3) Uani 1 1 d .
H7A H 0.7825 0.5454 0.6039 0.024 Uiso 1 1 calc GR
H7B H 0.8257 0.4517 0.6750 0.024 Uiso 1 1 calc GR
H7C H 0.6989 0.4703 0.6708 0.024 Uiso 1 1 calc GR
C18 C 0.10028(13) 0.12762(12) 0.34052(11) 0.0130(3) Uani 1 1 d .
H18A H 0.1617 0.2073 0.3676 0.019 Uiso 1 1 calc GR
H18B H 0.0404 0.1102 0.3801 0.019 Uiso 1 1 calc GR
H18C H 0.0568 0.1234 0.2637 0.019 Uiso 1 1 calc GR
C25 C 0.26486(13) -0.11016(12) 0.03769(11) 0.0126(3) Uani 1 1 d .
C2 C 0.76480(13) 0.33143(12) 0.27699(11) 0.0130(3) Uani 1 1 d .
H2A H 0.7124 0.2904 0.2038 0.016 Uiso 1 1 calc R
H2B H 0.8020 0.4165 0.2713 0.016 Uiso 1 1 calc R
C33 C 0.08344(14) -0.30882(13) -0.02158(14) 0.0231(3) Uani 1 1 d .
H33 H 0.1413 -0.3489 -0.0049 0.028 Uiso 1 1 calc R
C1 C 0.68285(12) 0.31789(11) 0.34944(11) 0.0098(2) Uani 1 1 d .
H1A H 0.6394 0.2317 0.3499 0.012 Uiso 1 1 calc R
C5 C 0.86406(13) 0.32009(12) 0.50732(11) 0.0137(3) Uani 1 1 d .
H5A H 0.8242 0.2346 0.5097 0.016 Uiso 1 1 calc R
H5B H 0.9160 0.3580 0.5815 0.016 Uiso 1 1 calc R
C28 C 0.12592(12) -0.18582(12) -0.00207(11) 0.0115(2) Uani 1 1 d .
C39 C 0.75789(15) 0.67161(14) 0.17184(13) 0.0220(3) Uani 1 1 d .
H39 H 0.8349 0.6870 0.1591 0.026 Uiso 1 1 calc R
C27 C 0.29625(15) -0.05910(15) -0.06125(13) 0.0238(3) Uani 1 1 d .
H27A H 0.2548 -0.0019 -0.0840 0.036 Uiso 1 1 calc GR
H27B H 0.2678 -0.1235 -0.1203 0.036 Uiso 1 1 calc GR
H27C H 0.3862 -0.0194 -0.0424 0.036 Uiso 1 1 calc GR
C23 C 0.24036(13) 0.04611(12) 0.66252(11) 0.0148(3) Uani 1 1 d .
H23 H 0.2020 0.0547 0.7145 0.018 Uiso 1 1 calc R
C26 C 0.34550(15) -0.18489(15) 0.08077(15) 0.0258(4) Uani 1 1 d .
H26A H 0.4331 -0.1340 0.1054 0.039 Uiso 1 1 calc GR
H26B H 0.3315 -0.2463 0.0233 0.039 Uiso 1 1 calc GR
H26C H 0.3236 -0.2222 0.1412 0.039 Uiso 1 1 calc GR
C9 C 0.48671(12) 0.31614(11) 0.21196(10) 0.0097(2) Uani 1 1 d .
H9A H 0.5224 0.3126 0.1534 0.012 Uiso 1 1 calc R
H9B H 0.4340 0.3655 0.1925 0.012 Uiso 1 1 calc R
C36 C 0.53326(14) 0.62714(13) 0.21043(12) 0.0160(3) Uani 1 1 d .
H36 H 0.4561 0.6118 0.2228 0.019 Uiso 1 1 calc R
C38 C 0.65044(17) 0.65084(15) 0.08635(13) 0.0256(3) Uani 1 1 d .
H38 H 0.6535 0.6520 0.0147 0.031 Uiso 1 1 calc R
C6 C 0.76389(12) 0.37525(11) 0.46509(11) 0.0099(2) Uani 1 1 d .
H6 H 0.8082 0.4602 0.4608 0.012 Uiso 1 1 calc R
C34 C 0.63883(13) 0.65310(12) 0.41251(11) 0.0137(3) Uani 1 1 d .
H34A H 0.7138 0.6404 0.4589 0.016 Uiso 1 1 calc R
H34B H 0.6434 0.7334 0.4366 0.016 Uiso 1 1 calc R
C37 C 0.53772(16) 0.62815(15) 0.10556(13) 0.0223(3) Uani 1 1 d .
H37 H 0.4638 0.6133 0.0469 0.027 Uiso 1 1 calc R
C31 C -0.12926(15) -0.31859(15) -0.08890(14) 0.0254(3) Uani 1 1 d .
H31 H -0.2153 -0.3637 -0.1178 0.030 Uiso 1 1 calc R
C32 C -0.04315(16) -0.37446(15) -0.06537(17) 0.0311(4) Uani 1 1 d .
H32 H -0.0701 -0.4584 -0.0791 0.037 Uiso 1 1 calc R

loop_
_atom_site_aniso_label
_atom_site_aniso_U_11
_atom_site_aniso_U_22
_atom_site_aniso_U_33
_atom_site_aniso_U_23
_atom_site_aniso_U_13
_atom_site_aniso_U_12
Zn1 0.00843(7) 0.00695(7) 0.00785(7) -0.00093(5) 0.00302(5) 0.00140(5)
O1 0.0122(4) 0.0092(4) 0.0098(4) -0.0033(3) 0.0045(4) 0.0002(4)
O2 0.0119(4) 0.0081(4) 0.0115(5) 0.0001(4) 0.0064(4) 0.0009(3)
N1 0.0079(5) 0.0070(5) 0.0094(5) -0.0005(4) 0.0007(4) 0.0016(4)
N2 0.0115(5) 0.0110(5) 0.0088(5) 0.0001(4) 0.0037(4) 0.0025(4)
C14 0.0081(6) 0.0101(6) 0.0079(6) 0.0014(5) 0.0020(5) 0.0024(5)
C10 0.0075(5) 0.0088(6) 0.0076(6) -0.0002(5) 0.0015(5) 0.0018(4)
C35 0.0174(6) 0.0062(6) 0.0130(6) 0.0013(5) 0.0076(5) 0.0027(5)
C16 0.0089(6) 0.0097(6) 0.0093(6) -0.0008(5) 0.0032(5) 0.0016(5)
C40 0.0174(7) 0.0142(7) 0.0148(7) 0.0009(5) 0.0078(6) 0.0028(5)
C13 0.0092(6) 0.0091(6) 0.0089(6) 0.0001(5) 0.0016(5) 0.0017(5)
C4 0.0098(6) 0.0159(7) 0.0185(7) -0.0020(5) 0.0028(5) 0.0045(5)
C19 0.0112(6) 0.0068(6) 0.0104(6) 0.0007(5) 0.0043(5) 0.0010(5)
C30 0.0149(7) 0.0256(8) 0.0145(7) 0.0000(6) -0.0001(6) 0.0084(6)
C12 0.0093(6) 0.0112(6) 0.0079(6) -0.0017(5) 0.0011(5) 0.0031(5)
C15 0.0086(6) 0.0099(6) 0.0072(6) 0.0006(5) 0.0019(5) 0.0032(5)
C8 0.0180(7) 0.0158(7) 0.0173(7) 0.0070(5) 0.0085(6) 0.0061(5)
C11 0.0097(6) 0.0133(6) 0.0077(6) 0.0003(5) 0.0031(5) 0.0035(5)
C24 0.0127(6) 0.0135(6) 0.0140(7) 0.0007(5) 0.0059(5) 0.0035(5)
C17 0.0118(6) 0.0122(6) 0.0135(6) -0.0011(5) 0.0059(5) -0.0006(5)
C21 0.0119(6) 0.0166(7) 0.0141(7) 0.0031(5) 0.0034(5) 0.0038(5)
C3 0.0119(6) 0.0159(7) 0.0170(7) -0.0021(5) 0.0052(5) 0.0051(5)
C29 0.0157(7) 0.0151(7) 0.0146(7) -0.0010(5) 0.0011(5) 0.0057(5)
C20 0.0128(6) 0.0129(6) 0.0120(6) 0.0015(5) 0.0061(5) 0.0035(5)
C22 0.0155(7) 0.0142(6) 0.0103(6) 0.0009(5) 0.0025(5) 0.0002(5)
C7 0.0144(7) 0.0187(7) 0.0102(6) -0.0041(5) 0.0016(5) 0.0031(5)
C18 0.0113(6) 0.0149(6) 0.0140(6) 0.0013(5) 0.0053(5) 0.0049(5)
C25 0.0115(6) 0.0127(6) 0.0116(6) -0.0047(5) 0.0030(5) 0.0025(5)
C2 0.0127(6) 0.0143(6) 0.0125(6) -0.0011(5) 0.0050(5) 0.0048(5)
C33 0.0166(7) 0.0149(7) 0.0351(9) 0.0010(7) 0.0067(7) 0.0037(6)
C1 0.0090(6) 0.0088(6) 0.0108(6) -0.0003(5) 0.0022(5) 0.0031(5)
C5 0.0107(6) 0.0150(6) 0.0141(7) 0.0005(5) 0.0019(5) 0.0046(5)
C28 0.0121(6) 0.0125(6) 0.0078(6) -0.0015(5) 0.0026(5) 0.0025(5)
C39 0.0256(8) 0.0233(8) 0.0200(8) 0.0020(6) 0.0160(7) 0.0047(6)
C27 0.0232(8) 0.0234(8) 0.0164(7) -0.0096(6) 0.0115(6) -0.0062(6)
C23 0.0177(7) 0.0146(6) 0.0125(6) 0.0013(5) 0.0084(5) 0.0031(5)
C26 0.0159(7) 0.0239(8) 0.0318(9) -0.0134(7) -0.0030(7) 0.0104(6)
C9 0.0094(6) 0.0103(6) 0.0077(6) 0.0011(5) 0.0023(5) 0.0016(5)
C36 0.0195(7) 0.0158(7) 0.0160(7) 0.0035(5) 0.0078(6) 0.0084(6)
C38 0.0371(10) 0.0310(9) 0.0144(7) 0.0069(6) 0.0147(7) 0.0131(8)
C6 0.0084(6) 0.0095(6) 0.0110(6) 0.0001(5) 0.0034(5) 0.0018(5)
C34 0.0150(6) 0.0119(6) 0.0115(6) -0.0009(5) 0.0074(5) -0.0013(5)
C37 0.0271(8) 0.0285(8) 0.0142(7) 0.0061(6) 0.0057(6) 0.0139(7)
C31 0.0131(7) 0.0268(8) 0.0276(9) -0.0030(7) 0.0031(6) -0.0007(6)
C32 0.0214(8) 0.0151(8) 0.0475(11) -0.0017(8) 0.0068(8) -0.0013(6)

loop_
_atom_type_symbol
_atom_type_description
_atom_type_scat_dispersion_real
_atom_type_scat_dispersion_imag
_atom_type_scat_source
C C 0.0033 0.0016 'International Tables Vol C Tables 4.2.6.8 and 6.1.1.4'
H H 0.0000 0.0000 'International Tables Vol C Tables 4.2.6.8 and 6.1.1.4'
N N 0.0061 0.0033 'International Tables Vol C Tables 4.2.6.8 and 6.1.1.4'
O O 0.0106 0.0060 'International Tables Vol C Tables 4.2.6.8 and 6.1.1.4'
Zn Zn 0.2839 1.4301 'International Tables Vol C Tables 4.2.6.8 and 6.1.1.4'

loop_
_geom_angle_atom_site_label_1
_geom_angle_atom_site_label_2
_geom_angle_atom_site_label_3
_geom_angle
_geom_angle_site_symmetry_1
_geom_angle_site_symmetry_3
O1 Zn1 Zn1 118.38(3) . 2_666
O1 Zn1 O2 95.32(4) . 2_666
O1 Zn1 O2 128.93(4) . .
O1 Zn1 N1 91.12(4) . .
O1 Zn1 N2 117.83(4) . .
O2 Zn1 Zn1 41.94(3) . 2_666
O2 Zn1 Zn1 40.65(3) 2_666 2_666
O2 Zn1 O2 82.59(4) . 2_666
O2 Zn1 N1 96.46(4) . .
O2 Zn1 N1 172.42(4) 2_666 .
O2 Zn1 N2 93.24(4) 2_666 .
O2 Zn1 N2 113.24(4) . .
N1 Zn1 Zn1 137.90(3) . 2_666
N1 Zn1 N2 80.19(4) . .
N2 Zn1 Zn1 107.30(3) . 2_666
C15 O1 Zn1 130.39(8) . .
Zn1 O2 Zn1 97.41(4) . 2_666
C34 O2 Zn1 118.37(8) . 2_666
C34 O2 Zn1 123.17(8) . .
C1 N1 Zn1 110.68(8) . .
C1 N1 C9 115.87(10) . .
C9 N1 Zn1 109.63(8) . .
C8 N2 Zn1 103.45(8) . .
C8 N2 C6 113.42(10) . .
C7 N2 Zn1 110.75(8) . .
C7 N2 C8 108.97(11) . .
C7 N2 C6 111.20(10) . .
C6 N2 Zn1 108.81(8) . .
C13 C14 C16 120.45(11) . .
C13 C14 C15 118.82(12) . .
C15 C14 C16 120.46(11) . .
C15 C10 C9 120.06(11) . .
C11 C10 C15 121.21(12) . .
C11 C10 C9 118.21(11) . .
C40 C35 C34 119.93(13) . .
C36 C35 C40 118.44(13) . .
C36 C35 C34 121.60(12) . .
C14 C16 C19 112.63(10) . .
C14 C16 C17 111.43(11) . .
C14 C16 C18 108.50(10) . .
C19 C16 C17 106.20(11) . .
C19 C16 C18 111.69(11) . .
C17 C16 C18 106.22(11) . .
C39 C40 C35 120.98(14) . .
C14 C13 C12 123.93(12) . .
C3 C4 C5 110.81(11) . .
C24 C19 C16 120.10(12) . .
C20 C19 C16 122.21(11) . .
C20 C19 C24 117.57(12) . .
C31 C30 C29 119.65(14) . .
C13 C12 C25 120.48(12) . .
C11 C12 C13 116.72(12) . .
C11 C12 C25 122.80(12) . .
O1 C15 C14 120.60(11) . .
O1 C15 C10 122.07(11) . .
C10 C15 C14 117.28(11) . .
C12 C11 C10 121.93(12) . .
C23 C24 C19 121.59(13) . .
C22 C21 C20 120.14(13) . .
C4 C3 C2 110.60(11) . .
C30 C29 C28 122.30(13) . .
C19 C20 C21 121.27(12) . .
C21 C22 C23 119.34(13) . .
C28 C25 C12 111.22(11) . .
C28 C25 C27 106.39(11) . .
C27 C25 C12 110.61(12) . .
C26 C25 C12 108.81(11) . .
C26 C25 C28 111.73(12) . .
C26 C25 C27 108.02(13) . .
C3 C2 C1 112.77(11) . .
C28 C33 C32 121.03(15) . .
N1 C1 C2 112.37(11) . .
N1 C1 C6 107.73(10) . .
C2 C1 C6 109.71(11) . .
C6 C5 C4 110.83(11) . .
C29 C28 C25 120.36(12) . .
C33 C28 C29 116.99(13) . .
C33 C28 C25 122.47(12) . .
C38 C39 C40 119.88(14) . .
C24 C23 C22 120.09(13) . .
N1 C9 C10 114.77(11) . .
C37 C36 C35 120.73(14) . .
C39 C38 C37 119.82(14) . .
N2 C6 C1 111.25(10) . .
N2 C6 C5 115.21(11) . .
C5 C6 C1 110.15(10) . .
O2 C34 C35 114.48(11) . .
C36 C37 C38 120.16(15) . .
C30 C31 C32 119.40(15) . .
C31 C32 C33 120.63(15) . .

loop_
_geom_bond_atom_site_label_1
_geom_bond_atom_site_label_2
_geom_bond_distance
_geom_bond_site_symmetry_2
Zn1 Zn1 3.0515(4) 2_666
Zn1 O1 1.9659(10) .
Zn1 O2 2.0045(10) .
Zn1 O2 2.0568(9) 2_666
Zn1 N1 2.1613(11) .
Zn1 N2 2.1976(12) .
O1 C15 1.3204(15) .
O2 Zn1 2.0568(9) 2_666
O2 C34 1.4133(16) .
N1 C1 1.4746(16) .
N1 C9 1.4839(17) .
N2 C8 1.4802(18) .
N2 C7 1.4794(17) .
N2 C6 1.4961(17) .
C14 C16 1.5368(18) .
C14 C13 1.3956(18) .
C14 C15 1.4330(18) .
C10 C15 1.4205(17) .
C10 C11 1.3982(18) .
C10 C9 1.5088(18) .
C35 C40 1.4007(19) .
C35 C36 1.392(2) .
C35 C34 1.5154(19) .
C16 C19 1.5388(18) .
C16 C17 1.5464(18) .
C16 C18 1.5505(18) .
C40 C39 1.393(2) .
C13 C12 1.3983(18) .
C4 C3 1.524(2) .
C4 C5 1.534(2) .
C19 C24 1.3969(18) .
C19 C20 1.3919(18) .
C30 C29 1.392(2) .
C30 C31 1.378(2) .
C12 C11 1.3894(18) .
C12 C25 1.5418(18) .
C24 C23 1.388(2) .
C21 C20 1.396(2) .
C21 C22 1.387(2) .
C3 C2 1.5307(19) .
C29 C28 1.3924(19) .
C22 C23 1.388(2) .
C25 C28 1.5392(19) .
C25 C27 1.542(2) .
C25 C26 1.532(2) .
C2 C1 1.5350(18) .
C33 C28 1.391(2) .
C33 C32 1.398(2) .
C1 C6 1.5382(19) .
C5 C6 1.5337(18) .
C39 C38 1.383(2) .
C36 C37 1.391(2) .
C38 C37 1.394(2) .
C31 C32 1.379(2) .
